data_4338448
loop_
_publ_author_name
'Al-Oweini, Rami'
'Bassil, Bassem S.'
'Friedl, Jochen'
'Kottisch, Veronika'
'Ibrahim, Masooma'
'Asano, Marie'
'Keita, Bineta'
'Novitchi, Ghenadie'
'Lan, Yanhua'
'Powell, Annie'
'Stimming, Ulrich'
'Kortz, Ulrich'

_publ_section_title
;
 Synthesis and characterization of multinuclear manganese-containing
 tungstosilicates.
;
_journal_issue 11
_journal_name_full 'Inorganic chemistry'
_journal_page_first 5663
_journal_page_last 5673
_journal_paper_doi 10.1021/ic500425c
_journal_volume 53
_journal_year 2014
_chemical_formula_sum 'C9 H51.5 K3 Mn4 Na4.5 O65 Si W9'
_chemical_formula_weight 3323.26
_chemical_name_systematic
; 
 ? 
;
_space_group_crystal_system monoclinic
_space_group_IT_number 15
_space_group_name_Hall '-C 2yc'
_space_group_name_H-M_alt 'C 1 2/c 1'
_symmetry_space_group_name_Hall '-C 2yc'
_symmetry_space_group_name_H-M 'C 1 2/c 1'
_atom_sites_solution_hydrogens geom
_audit_creation_method SHELXL-2013
_cell_angle_alpha 90
_cell_angle_beta 95.847(2)
_cell_angle_gamma 90
_cell_formula_units_Z 8
_cell_length_a 42.0007(14)
_cell_length_b 12.3264(4)
_cell_length_c 21.4071(9)
_cell_measurement_reflns_used 2341
_cell_measurement_temperature 100(2)
_cell_measurement_theta_max 21.15
_cell_measurement_theta_min 3.66
_cell_volume 11025.2(7)
_computing_cell_refinement 'Bruker SAINT'
_computing_data_collection 'Bruker APEX2'
_computing_data_reduction 'Bruker SAINT'
_computing_molecular_graphics 'Bruker SHELXTL'
_computing_publication_material 'Bruker SHELXTL'
_computing_structure_refinement 'SHELXL-2013 (Sheldrick, 2013)'
_computing_structure_solution 'SHELXS-97 (Sheldrick, 2008)'
_diffrn_ambient_temperature 100(2)
_diffrn_measured_fraction_theta_full 0.575
_diffrn_measured_fraction_theta_max 0.994
_diffrn_measurement_device_type 'Bruker APEX-II CCD'
_diffrn_measurement_method '\f and \w scans'
_diffrn_radiation_type MoK\a
_diffrn_radiation_wavelength 0.71073
_diffrn_reflns_av_R_equivalents 0.1633
_diffrn_reflns_av_unetI/netI 0.0645
_diffrn_reflns_Laue_measured_fraction_full 0.575
_diffrn_reflns_Laue_measured_fraction_max 0.994
_diffrn_reflns_limit_h_max 41
_diffrn_reflns_limit_h_min -41
_diffrn_reflns_limit_k_max 12
_diffrn_reflns_limit_k_min -12
_diffrn_reflns_limit_l_max 21
_diffrn_reflns_limit_l_min -21
_diffrn_reflns_number 88716
_diffrn_reflns_point_group_measured_fraction_full 0.575
_diffrn_reflns_point_group_measured_fraction_max 0.994
_diffrn_reflns_theta_full 25.242
_diffrn_reflns_theta_max 20.815
_diffrn_reflns_theta_min 3.441
_exptl_absorpt_coefficient_mu 20.006
_exptl_absorpt_correction_T_max 0.753
_exptl_absorpt_correction_T_min 0.142
_exptl_absorpt_correction_type multi-scan
_exptl_absorpt_process_details SADABS
_exptl_crystal_colour brown
_exptl_crystal_density_diffrn 4.005
_exptl_crystal_description plate
_exptl_crystal_F_000 12100
_exptl_crystal_size_max 0.160
_exptl_crystal_size_mid 0.020
_exptl_crystal_size_min 0.015
_exptl_transmission_factor_max 0.753
_exptl_transmission_factor_min 0.142
_refine_diff_density_max 3.019
_refine_diff_density_min -1.534
_refine_diff_density_rms 0.389
_refine_ls_extinction_method none
_refine_ls_goodness_of_fit_ref 1.020
_refine_ls_hydrogen_treatment constr
_refine_ls_matrix_type full
_refine_ls_number_parameters 419
_refine_ls_number_reflns 5738
_refine_ls_number_restraints 0
_refine_ls_restrained_S_all 1.020
_refine_ls_R_factor_all 0.0829
_refine_ls_R_factor_gt 0.0476
_refine_ls_shift/su_max 0.000
_refine_ls_shift/su_mean 0.000
_refine_ls_structure_factor_coef Fsqd
_refine_ls_weighting_details 'w=1/[\s^2^(Fo^2^)+(0.0600P)^2^+1250.0000P] where P=(Fo^2^+2Fc^2^)/3'
_refine_ls_weighting_scheme calc
_refine_ls_wR_factor_gt 0.1145
_refine_ls_wR_factor_ref 0.1380
_reflns_Friedel_coverage 0.000
_reflns_number_gt 4035
_reflns_number_total 5738
_reflns_threshold_expression 'I > 2\s(I)'
_cod_data_source_file ic500425c_si_006.cif
_cod_data_source_block try
_cod_depositor_comments 'Adding full bibliography for 4338445--4338449.cif.'
_cod_original_formula_sum 'C9 H51.5 K3 Mn4 Na4.50 O65 Si W9'
_cod_database_code 4338448
_shelx_space_group_comment
; 
The symmetry employed for this shelxl refinement is uniquely defined 
by the following loop, which should always be used as a source of 
symmetry information in preference to the above space-group names. 
They are only intended as comments. 
;
_shelx_estimated_absorpt_t_min 0.142
_shelx_estimated_absorpt_t_max 0.753
_shelxl_version_number 2013-4
_thetm01_alert_3_a
;
PROBLEM: The value of sine(theta_max)/wavelength is less 
than 0.550
RESPONSE:
This is yet another common alert in polyoxotungstate 
crystallography. Tungsten is a strong absorber of X-rays, 
resulting rarely to diffraction up to large angles. 
Also, almost always a large degree of disorder of 
crystal waters and some counter cations is observed, 
which contributes to the problem.
;
_plat015_alert_5_a
;
PROBLEM: No _shelx_hkl_file record in SHELXL20xy CIF 
RESPONSE: The new SHELX package (2011 and after) includes
the hkl file in the cif file. For our compounds however, 
due to the very large number of reflections, 
the size of the cif file would become too large. 
Therefore, we usually delete the hkl part.
;
_plat201_alert_2_a
;
PROBLEM: Isotropic non-H Atoms in Main Residue(s)
RESPONSE: This is a common alert in polyoxotungstate 
crystallography, and should be ignored. All C, N, O 
atoms as well as disordered counter cations are usually 
refined isotropically. Most of the electron density is 
located at the heavy tungsten atoms and fully occupied 
counter-cations (e.g. K), and anisotropic refinement of 
light atoms (e.g. O, C, H) does not lead to any significant 
improvement in the refinement parameters (e.g. esds of 
bond lengths/angles, R factor, residuals in electron 
density map). To the opposite, it contributes to a decrease 
of the ratio reflections/parameters, which is counterproductive 
as it lowers the quality of the structure refinement 
and may even render it unstable. In summary, isotropic 
refinement for light atoms is very justified.
;
_plat780_alert_1_a
;
PROBLEM: Coordinates do not Form a Properly Connected Set
RESPONSE: This alert occurs when the molecule(s) 
in the asymmetric unit is (are) fragmented, which is 
almost always the case in POM crystallography. Then one
must generate the symmetry-related atoms to form a 
connected set. This can be done either by hand or by means 
of XP in SHELXTL etc.
;
_chemw03_alert_2_a
;
PROBLEM: ALERT: The ratio of given/expected molecular weight as
calculated from the _atom_site* data lies outside
the range 0.90 <> 1.10
;
_plat043_alert_1_a
;
PROBLEM: Calculated and Reported Mol. Weight Differ by
RESPONSE: These two alerts are a direct result from the previous alert. 
When a large number of asymmetric units must be connected to 
build up the entire molecule, then the calculated Z decreases 
significantly. For example, in the case of 5a, the calculated Z is 2, 
whereas the reported Z is 8, meaning that four asymmetric units 
are linked. Therefore, the calculated molecular formula is four 
times the reported one, which gives the two alerts in checkcif. 
However, for overall consistency, we always follow the standard 
procedure of reporting in the cif file the same formula as in the 
manuscript, which is based on elemental analysis and TGA data, 
and hence reflects bulk composition (rather than single crystal).
;

loop_
_space_group_symop_operation_xyz
'x, y, z'
'-x, y, -z+1/2'
'x+1/2, y+1/2, z'
'-x+1/2, y+1/2, -z+1/2'
'-x, -y, -z'
'x, -y, z-1/2'
'-x+1/2, -y+1/2, -z'
'x+1/2, -y+1/2, z-1/2'

loop_
_atom_site_label
_atom_site_type_symbol
_atom_site_fract_x
_atom_site_fract_y
_atom_site_fract_z
_atom_site_U_iso_or_equiv
_atom_site_adp_type
_atom_site_occupancy
_atom_site_site_symmetry_order
_atom_site_calc_flag
_atom_site_refinement_flags_posn
_atom_site_refinement_flags_adp
_atom_site_refinement_flags_occupancy
W1 W 0.42462(3) 0.54086(9) -0.03647(5) 0.0159(3) Uani 1 1 d . . .
W2 W 0.44667(3) 0.54802(9) -0.18393(5) 0.0162(3) Uani 1 1 d . . .
W3 W 0.43459(3) 0.96171(9) -0.18683(6) 0.0186(3) Uani 1 1 d . . .
W4 W 0.41297(3) 0.95681(9) -0.04118(6) 0.0201(3) Uani 1 1 d . . .
W5 W 0.36346(3) 0.53744(9) -0.25589(6) 0.0197(3) Uani 1 1 d . . .
W6 W 0.33880(3) 0.53106(10) -0.09227(6) 0.0199(3) Uani 1 1 d . . .
W7 W 0.40821(3) 0.74027(9) -0.30057(5) 0.0183(3) Uani 1 1 d . . .
W8 W 0.47042(3) 0.74746(9) -0.08142(5) 0.0162(3) Uani 1 1 d . . .
W9 W 0.36205(3) 0.72777(10) 0.00764(6) 0.0209(3) Uani 1 1 d . . .
Si1 Si 0.39011(17) 0.7349(6) -0.1430(3) 0.0133(18) Uani 1 1 d . . .
Mn1 Mn 0.33532(10) 0.7828(3) -0.2687(2) 0.0202(11) Uani 1 1 d . . .
Mn2 Mn 0.35978(10) 0.9929(3) -0.1612(2) 0.0224(11) Uani 1 1 d . . .
Mn3 Mn 0.31127(10) 0.7755(3) -0.1146(2) 0.0217(11) Uani 1 1 d . . .
Mn4 Mn 0.29614(10) 0.9288(3) -0.2102(2) 0.0222(11) Uani 1 1 d . . .
O4SI O 0.4220(4) 0.6695(12) -0.1197(7) 0.007(4) Uiso 1 1 d . . .
O18 O 0.4633(4) 0.6286(13) -0.0245(8) 0.015(4) Uiso 1 1 d . . .
O12 O 0.4448(4) 0.4741(13) -0.1060(8) 0.014(4) Uiso 1 1 d . . .
O56 O 0.3452(4) 0.5153(14) -0.1793(8) 0.021(5) Uiso 1 1 d . . .
O25 O 0.4045(4) 0.5020(14) -0.2085(8) 0.021(5) Uiso 1 1 d . . .
O2A O 0.4692(4) 0.4548(14) -0.2198(8) 0.019(5) Uiso 1 1 d . . .
O38 O 0.4625(4) 0.8417(14) -0.1499(8) 0.019(4) Uiso 1 1 d . . .
O1A O 0.4341(4) 0.4437(13) 0.0212(8) 0.013(4) Uiso 1 1 d . . .
O37 O 0.4246(4) 0.8639(14) -0.2549(8) 0.016(4) Uiso 1 1 d . . .
O4MN O 0.3699(4) 0.8030(14) -0.3240(8) 0.017(4) Uiso 1 1 d . . .
O3A O 0.4635(4) 1.0381(15) -0.2178(9) 0.027(5) Uiso 1 1 d . . .
O27 O 0.4408(4) 0.6575(14) -0.2463(8) 0.018(4) Uiso 1 1 d . . .
O69 O 0.3439(4) 0.5842(14) -0.0077(8) 0.019(5) Uiso 1 1 d . . .
O34 O 0.4398(4) 1.0133(13) -0.1005(8) 0.017(4) Uiso 1 1 d . . .
O3MN O 0.3240(4) 0.7923(14) -0.0231(8) 0.021(5) Uiso 1 1 d . . .
O3SI O 0.3794(4) 0.7100(13) -0.2152(8) 0.014(4) Uiso 1 1 d . . .
O2SI O 0.3979(4) 0.8658(14) -0.1352(8) 0.022(5) Uiso 1 1 d . . .
O4A O 0.4273(5) 1.0346(16) 0.0222(9) 0.033(5) Uiso 1 1 d . . .
O28 O 0.4804(4) 0.6368(14) -0.1407(8) 0.018(4) Uiso 1 1 d . . .
O2MN O 0.3032(4) 0.7773(15) -0.2086(9) 0.028(5) Uiso 1 1 d . . .
O57 O 0.3909(4) 0.5958(14) -0.3174(8) 0.019(5) Uiso 1 1 d . . .
O16 O 0.3849(4) 0.4917(14) -0.0738(8) 0.017(4) Uiso 1 1 d . . .
O48 O 0.4465(4) 0.8393(14) -0.0335(8) 0.019(4) Uiso 1 1 d . . .
O19 O 0.4032(4) 0.6472(13) 0.0059(8) 0.015(4) Uiso 1 1 d . . .
O8A O 0.5089(4) 0.7809(14) -0.0552(8) 0.021(5) Uiso 1 1 d . . .
O1SI O 0.3620(4) 0.7038(14) -0.1007(8) 0.018(5) Uiso 1 1 d . . .
O1MN O 0.3371(4) 0.9315(15) -0.2429(9) 0.027(5) Uiso 1 1 d . . .
O6A O 0.3225(4) 0.4052(15) -0.0792(9) 0.024(5) Uiso 1 1 d . . .
O7A O 0.4290(4) 0.7511(15) -0.3657(8) 0.024(5) Uiso 1 1 d . . .
O9MN O 0.3986(5) 1.0403(16) -0.2046(9) 0.032(5) Uiso 1 1 d . . .
O8MN O 0.3787(4) 1.0355(15) -0.0749(9) 0.026(5) Uiso 1 1 d . . .
O7MN O 0.3304(4) 0.6283(15) -0.2882(9) 0.026(5) Uiso 1 1 d . . .
O49 O 0.3873(4) 0.8540(14) -0.0040(8) 0.020(5) Uiso 1 1 d . . .
O6MN O 0.3037(4) 0.6140(14) -0.1116(8) 0.020(5) Uiso 1 1 d . . .
O6C O 0.3377(5) 1.1503(15) -0.1782(9) 0.030(5) Uiso 1 1 d . . .
O5C O 0.2705(4) 0.9302(15) -0.2955(9) 0.027(5) Uiso 1 1 d . . .
O9A O 0.3602(5) 0.7370(16) 0.0873(9) 0.032(5) Uiso 1 1 d . . .
O4C O 0.3020(5) 0.8241(16) -0.3457(9) 0.034(5) Uiso 1 1 d . . .
O5A O 0.3534(5) 0.4161(16) -0.2930(9) 0.035(5) Uiso 1 1 d . . .
O5MN O 0.3198(4) 0.9284(15) -0.1307(9) 0.028(5) Uiso 1 1 d . . .
O3C O 0.2611(5) 0.8000(17) -0.1036(10) 0.036(5) Uiso 1 1 d . . .
O2C O 0.2532(5) 0.9321(16) -0.1771(10) 0.034(5) Uiso 1 1 d . . .
O1C O 0.2892(4) 1.0873(15) -0.2147(9) 0.025(5) Uiso 1 1 d . . .
C1 C 0.3095(7) 1.162(2) -0.2015(14) 0.024(7) Uiso 1 1 d . . .
C6 C 0.2982(8) 1.282(3) -0.2154(16) 0.044(9) Uiso 1 1 d . . .
H6A H 0.3159 1.3315 -0.2032 0.065 Uiso 1 1 calc R U .
H6B H 0.2802 1.2985 -0.1913 0.065 Uiso 1 1 calc R U .
H6C H 0.2915 1.2898 -0.2603 0.065 Uiso 1 1 calc R U .
C5 C 0.2543(8) 0.907(3) -0.4023(16) 0.050(10) Uiso 1 1 d . . .
H5A H 0.2374 0.9554 -0.3912 0.075 Uiso 1 1 calc R U .
H5B H 0.2448 0.8381 -0.4183 0.075 Uiso 1 1 calc R U .
H5C H 0.2659 0.9404 -0.4347 0.075 Uiso 1 1 calc R U .
C3 C 0.2771(7) 0.885(2) -0.3451(14) 0.029(8) Uiso 1 1 d . . .
C2 C 0.2446(8) 0.879(3) -0.1312(16) 0.042(9) Uiso 1 1 d . . .
C4 C 0.2110(9) 0.904(3) -0.110(2) 0.071(12) Uiso 1 1 d . . .
H4A H 0.2014 0.9644 -0.1351 0.106 Uiso 1 1 calc R U .
H4B H 0.2131 0.9226 -0.0658 0.106 Uiso 1 1 calc R U .
H4C H 0.1974 0.8393 -0.1173 0.106 Uiso 1 1 calc R U .
K1 K 0.22560(16) 1.0805(6) -0.2648(4) 0.0377(19) Uani 1 1 d . . .
K2 K 0.47223(17) 0.9376(6) -0.3427(4) 0.0389(19) Uani 1 1 d . . .
K3 K 0.53783(19) 0.5359(7) -0.1487(4) 0.058(2) Uani 1 1 d . . .
K4 K 0.3818(4) 0.2189(15) -0.2892(9) 0.065(5) Uiso 0.5 1 d . . P
K5 K 0.3902(4) 0.2962(16) -0.1443(9) 0.068(5) Uiso 0.5 1 d . . P
K6 K 0.5000 1.236(4) -0.2500 0.083(14) Uiso 0.3 2 d S . P
Na1 Na 0.5647(3) 0.7574(9) -0.0243(6) 0.032(3) Uani 1 1 d . . .
Na2 Na 0.3407(5) 0.7885(18) -0.4291(11) 0.033(6) Uiso 0.5 1 d . . P
Na3 Na 0.3007(10) 0.759(3) -0.504(2) 0.044(11) Uiso 0.3 1 d . . P
O1W O 0.5049(6) 0.383(2) -0.0909(13) 0.074(8) Uiso 1 1 d . . .
O2W O 0.6191(5) 0.7543(17) 0.0043(10) 0.044(6) Uiso 1 1 d . . .
O3W O 0.5526(5) 0.7651(16) 0.0813(10) 0.036(5) Uiso 1 1 d . . .
O4W O 0.3510(6) 0.405(2) 0.0691(12) 0.060(7) Uiso 1 1 d . . .
O5W O 0.4127(8) 1.058(3) -0.3550(17) 0.069(10) Uiso 0.75 1 d . . P
O6W O 0.4943(9) 1.070(3) -0.4264(17) 0.075(11) Uiso 0.75 1 d . . P
O7W O 0.5792(8) 0.374(3) -0.1462(16) 0.062(10) Uiso 0.75 1 d . . P
O8W O 0.2807(7) 0.862(3) 0.0570(15) 0.055(9) Uiso 0.75 1 d . . P
O9W O 0.3512(8) 0.963(3) -0.4363(17) 0.071(11) Uiso 0.75 1 d . . P
O10W O 0.5000 0.798(2) -0.2500 0.035(8) Uiso 1 2 d S . P
O11W O 0.3297(9) 0.104(3) -0.3377(19) 0.036(11) Uiso 0.5 1 d . . P

loop_
_atom_site_aniso_label
_atom_site_aniso_U_11
_atom_site_aniso_U_22
_atom_site_aniso_U_33
_atom_site_aniso_U_23
_atom_site_aniso_U_13
_atom_site_aniso_U_12
W1 0.0130(7) 0.0162(7) 0.0189(7) 0.0011(6) 0.0029(5) -0.0005(5)
W2 0.0147(7) 0.0148(7) 0.0198(7) -0.0005(6) 0.0047(5) 0.0016(5)
W3 0.0160(7) 0.0148(7) 0.0263(8) 0.0019(6) 0.0083(5) 0.0000(5)
W4 0.0181(7) 0.0165(7) 0.0267(8) -0.0048(6) 0.0069(6) -0.0008(6)
W5 0.0183(7) 0.0194(7) 0.0211(7) -0.0034(6) 0.0006(5) -0.0019(6)
W6 0.0128(7) 0.0235(7) 0.0233(8) 0.0019(6) 0.0013(5) -0.0048(6)
W7 0.0152(7) 0.0215(7) 0.0187(7) 0.0018(6) 0.0048(5) 0.0014(6)
W8 0.0117(6) 0.0156(7) 0.0216(7) -0.0016(6) 0.0032(5) -0.0014(5)
W9 0.0176(7) 0.0241(7) 0.0222(7) -0.0011(6) 0.0081(5) -0.0009(6)
Si1 0.015(4) 0.011(4) 0.015(4) -0.002(4) 0.007(3) 0.000(4)
Mn1 0.015(2) 0.020(3) 0.026(3) 0.003(2) 0.005(2) 0.003(2)
Mn2 0.014(2) 0.024(3) 0.030(3) 0.001(2) 0.004(2) 0.003(2)
Mn3 0.012(2) 0.026(3) 0.028(3) 0.004(2) 0.003(2) 0.001(2)
Mn4 0.011(2) 0.024(3) 0.032(3) 0.003(2) 0.004(2) 0.000(2)
K1 0.021(4) 0.030(4) 0.061(5) -0.006(4) -0.002(4) 0.010(3)
K2 0.034(4) 0.034(4) 0.052(5) 0.000(4) 0.020(4) -0.002(4)
K3 0.049(5) 0.069(6) 0.058(6) 0.015(5) 0.008(4) 0.001(5)
Na1 0.029(7) 0.029(7) 0.040(8) -0.005(6) 0.012(6) -0.002(6)

loop_
_atom_type_symbol
_atom_type_description
_atom_type_scat_dispersion_real
_atom_type_scat_dispersion_imag
_atom_type_scat_source
C C 0.0033 0.0016 'International Tables Vol C Tables 4.2.6.8 and 6.1.1.4'
H H 0.0000 0.0000 'International Tables Vol C Tables 4.2.6.8 and 6.1.1.4'
O O 0.0106 0.0060 'International Tables Vol C Tables 4.2.6.8 and 6.1.1.4'
Na Na 0.0362 0.0249 'International Tables Vol C Tables 4.2.6.8 and 6.1.1.4'
Si Si 0.0817 0.0704 'International Tables Vol C Tables 4.2.6.8 and 6.1.1.4'
K K 0.2009 0.2494 'International Tables Vol C Tables 4.2.6.8 and 6.1.1.4'
Mn Mn 0.3368 0.7283 'International Tables Vol C Tables 4.2.6.8 and 6.1.1.4'
W W -0.8490 6.8722 'International Tables Vol C Tables 4.2.6.8 and 6.1.1.4'

loop_
_geom_angle_atom_site_label_1
_geom_angle_atom_site_label_2
_geom_angle_atom_site_label_3
_geom_angle
_geom_angle_site_symmetry_1
_geom_angle_site_symmetry_3
O1A W1 O16 102.2(7) . .
O1A W1 O19 103.0(7) . .
O16 W1 O19 89.0(7) . .
O1A W1 O18 99.3(7) . .
O16 W1 O18 158.4(7) . .
O19 W1 O18 89.0(7) . .
O1A W1 O12 99.4(7) . .
O16 W1 O12 88.6(7) . .
O19 W1 O12 157.5(7) . .
O18 W1 O12 85.1(7) . .
O1A W1 O4SI 168.9(6) . .
O16 W1 O4SI 85.7(6) . .
O19 W1 O4SI 84.7(6) . .
O18 W1 O4SI 72.7(6) . .
O12 W1 O4SI 72.7(6) . .
O1A W1 K5 86.2(6) . .
O16 W1 K5 41.7(6) . .
O19 W1 K5 130.3(6) . .
O18 W1 K5 138.3(6) . .
O12 W1 K5 53.3(5) . .
O4SI W1 K5 94.8(5) . .
O2A W2 O25 102.7(8) . .
O2A W2 O27 101.5(8) . .
O25 W2 O27 88.1(7) . .
O2A W2 O12 98.3(8) . .
O25 W2 O12 88.8(7) . .
O27 W2 O12 160.2(7) . .
O2A W2 O28 100.4(8) . .
O25 W2 O28 156.9(7) . .
O27 W2 O28 88.3(7) . .
O12 W2 O28 86.9(7) . .
O2A W2 O4SI 170.2(7) . .
O25 W2 O4SI 84.1(7) . .
O27 W2 O4SI 85.7(6) . .
O12 W2 O4SI 74.5(6) . .
O28 W2 O4SI 72.9(6) . .
O2A W2 K3 51.9(6) . 2_654
O25 W2 K3 88.3(6) . 2_654
O27 W2 K3 51.1(5) . 2_654
O12 W2 K3 148.4(5) . 2_654
O28 W2 K3 106.9(5) . 2_654
O4SI W2 K3 136.4(4) . 2_654
O2A W2 K3 58.4(6) . .
O25 W2 K3 159.5(6) . .
O27 W2 K3 102.8(5) . .
O12 W2 K3 86.5(5) . .
O28 W2 K3 42.6(5) . .
O4SI W2 K3 113.7(4) . .
K3 W2 K3 85.31(19) 2_654 .
O2A W2 K5 86.7(6) . .
O25 W2 K5 43.4(6) . .
O27 W2 K5 131.0(6) . .
O12 W2 K5 51.2(6) . .
O28 W2 K5 138.1(6) . .
O4SI W2 K5 93.6(5) . .
K3 W2 K5 109.6(3) 2_654 .
K3 W2 K5 121.6(3) . .
O3A W3 O9MN 103.5(9) . .
O3A W3 O37 99.3(8) . .
O9MN W3 O37 93.6(8) . .
O3A W3 O34 99.8(8) . .
O9MN W3 O34 92.1(8) . .
O37 W3 O34 158.2(7) . .
O3A W3 O38 98.6(8) . .
O9MN W3 O38 157.8(8) . .
O37 W3 O38 84.8(7) . .
O34 W3 O38 82.0(7) . .
O3A W3 O2SI 174.1(8) . .
O9MN W3 O2SI 77.9(8) . .
O37 W3 O2SI 86.3(7) . .
O34 W3 O2SI 74.3(7) . .
O38 W3 O2SI 79.9(7) . .
O3A W3 K2 48.7(6) . .
O9MN W3 K2 105.6(6) . .
O37 W3 K2 50.7(5) . .
O34 W3 K2 146.3(5) . .
O38 W3 K2 90.6(5) . .
O2SI W3 K2 136.7(5) . .
O3A W3 K2 51.0(6) . 2_654
O9MN W3 K2 151.4(6) . 2_654
O37 W3 K2 102.4(5) . 2_654
O34 W3 K2 81.8(5) . 2_654
O38 W3 K2 49.0(5) . 2_654
O2SI W3 K2 126.1(4) . 2_654
K2 W3 K2 68.98(19) . 2_654
O4A W4 O8MN 102.4(9) . .
O4A W4 O49 102.1(8) . .
O8MN W4 O49 93.6(8) . .
O4A W4 O34 98.0(8) . .
O8MN W4 O34 92.2(8) . .
O49 W4 O34 157.4(7) . .
O4A W4 O48 98.7(8) . .
O8MN W4 O48 158.7(8) . .
O49 W4 O48 84.7(7) . .
O34 W4 O48 82.0(7) . .
O4A W4 O2SI 172.2(8) . .
O8MN W4 O2SI 77.3(7) . .
O49 W4 O2SI 85.7(7) . .
O34 W4 O2SI 74.3(7) . .
O48 W4 O2SI 81.4(7) . .
O5A W5 O7MN 102.2(9) . .
O5A W5 O56 99.9(8) . .
O7MN W5 O56 93.3(8) . .
O5A W5 O25 101.9(8) . .
O7MN W5 O25 155.5(8) . .
O56 W5 O25 86.1(7) . .
O5A W5 O57 98.1(8) . .
O7MN W5 O57 89.7(8) . .
O56 W5 O57 160.6(7) . .
O25 W5 O57 83.3(7) . .
O5A W5 O3SI 173.8(8) . .
O7MN W5 O3SI 76.6(7) . .
O56 W5 O3SI 86.3(7) . .
O25 W5 O3SI 79.0(7) . .
O57 W5 O3SI 75.8(6) . .
O5A W5 K1 88.7(7) . 4_544
O7MN W5 K1 42.6(6) . 4_544
O56 W5 K1 55.8(5) . 4_544
O25 W5 K1 141.8(5) . 4_544
O57 W5 K1 131.9(5) . 4_544
O3SI W5 K1 94.3(4) . 4_544
O5A W5 K5 70.4(7) . .
O7MN W5 K5 147.5(6) . .
O56 W5 K5 58.6(6) . .
O25 W5 K5 48.0(6) . .
O57 W5 K5 122.3(6) . .
O3SI W5 K5 113.9(5) . .
K1 W5 K5 104.9(3) 4_544 .
O5A W5 K4 29.2(7) . .
O7MN W5 K4 131.4(6) . .
O56 W5 K4 96.5(6) . .
O25 W5 K4 72.8(6) . .
O57 W5 K4 95.8(6) . .
O3SI W5 K4 151.3(5) . .
K1 W5 K4 110.9(3) 4_544 .
K5 W5 K4 47.6(4) . .
O6A W6 O6MN 102.6(8) . .
O6A W6 O69 99.3(8) . .
O6MN W6 O69 92.0(8) . .
O6A W6 O56 99.4(8) . .
O6MN W6 O56 91.5(8) . .
O69 W6 O56 159.7(7) . .
O6A W6 O16 98.2(8) . .
O6MN W6 O16 159.2(7) . .
O69 W6 O16 83.3(7) . .
O56 W6 O16 86.4(7) . .
O6A W6 O1SI 175.1(7) . .
O6MN W6 O1SI 78.8(7) . .
O69 W6 O1SI 75.8(7) . .
O56 W6 O1SI 85.2(7) . .
O16 W6 O1SI 80.5(6) . .
O6A W6 K5 67.3(7) . .
O6MN W6 K5 146.0(6) . .
O69 W6 K5 121.3(6) . .
O56 W6 K5 60.2(6) . .
O16 W6 K5 46.5(6) . .
O1SI W6 K5 114.2(5) . .
O6A W6 K1 90.7(6) . 4_544
O6MN W6 K1 41.5(6) . 4_544
O69 W6 K1 133.4(5) . 4_544
O56 W6 K1 54.0(5) . 4_544
O16 W6 K1 140.4(5) . 4_544
O1SI W6 K1 93.3(4) . 4_544
K5 W6 K1 104.7(3) . 4_544
O7A W7 O4MN 104.6(8) . .
O7A W7 O37 99.7(8) . .
O4MN W7 O37 93.7(7) . .
O7A W7 O57 97.6(8) . .
O4MN W7 O57 92.0(7) . .
O37 W7 O57 159.8(7) . .
O7A W7 O27 97.9(8) . .
O4MN W7 O27 157.3(7) . .
O37 W7 O27 85.4(7) . .
O57 W7 O27 82.0(7) . .
O7A W7 O3SI 175.0(7) . .
O4MN W7 O3SI 76.5(7) . .
O37 W7 O3SI 85.1(6) . .
O57 W7 O3SI 77.4(7) . .
O27 W7 O3SI 80.8(6) . .
O7A W7 K3 55.2(6) . 2_654
O4MN W7 K3 141.1(6) . 2_654
O37 W7 K3 120.5(5) . 2_654
O57 W7 K3 62.7(5) . 2_654
O27 W7 K3 53.4(5) . 2_654
O3SI W7 K3 121.0(4) . 2_654
O7A W7 K2 47.9(6) . .
O4MN W7 K2 106.9(5) . .
O37 W7 K2 51.8(5) . .
O57 W7 K2 143.4(5) . .
O27 W7 K2 90.3(5) . .
O3SI W7 K2 136.7(4) . .
K3 W7 K2 83.98(18) 2_654 .
O8A W8 O38 101.2(8) . .
O8A W8 O48 102.4(8) . .
O38 W8 O48 89.5(7) . .
O8A W8 O28 97.1(8) . .
O38 W8 O28 87.6(7) . .
O48 W8 O28 160.4(7) . .
O8A W8 O18 100.2(8) . .
O38 W8 O18 158.3(7) . .
O48 W8 O18 89.2(7) . .
O28 W8 O18 86.4(7) . .
O8A W8 O4SI 169.2(7) . .
O38 W8 O4SI 84.3(6) . .
O48 W8 O4SI 86.8(6) . .
O28 W8 O4SI 73.7(6) . .
O18 W8 O4SI 74.0(6) . .
O8A W8 K2 51.5(6) . 2_654
O38 W8 K2 50.2(5) . 2_654
O48 W8 K2 104.8(5) . 2_654
O28 W8 K2 88.0(5) . 2_654
O18 W8 K2 150.2(5) . 2_654
O4SI W8 K2 131.9(4) . 2_654
O9A W9 O3MN 101.6(8) . .
O9A W9 O49 99.0(8) . .
O3MN W9 O49 94.2(8) . .
O9A W9 O69 99.9(8) . .
O3MN W9 O69 91.3(7) . .
O49 W9 O69 158.8(7) . .
O9A W9 O19 100.3(8) . .
O3MN W9 O19 158.0(7) . .
O49 W9 O19 84.8(7) . .
O69 W9 O19 82.4(7) . .
O9A W9 O1SI 175.7(8) . .
O3MN W9 O1SI 77.7(7) . .
O49 W9 O1SI 85.3(7) . .
O69 W9 O1SI 75.9(7) . .
O19 W9 O1SI 80.4(6) . .
O3SI Si1 O4SI 110.5(9) . .
O3SI Si1 O1SI 110.4(9) . .
O4SI Si1 O1SI 110.2(9) . .
O3SI Si1 O2SI 108.6(10) . .
O4SI Si1 O2SI 108.1(9) . .
O1SI Si1 O2SI 109.0(10) . .
O1MN Mn1 O2MN 81.5(8) . .
O1MN Mn1 O7MN 174.0(8) . .
O2MN Mn1 O7MN 92.4(8) . .
O1MN Mn1 O4MN 92.5(8) . .
O2MN Mn1 O4MN 173.4(8) . .
O7MN Mn1 O4MN 93.5(8) . .
O1MN Mn1 O4C 89.8(8) . .
O2MN Mn1 O4C 94.3(8) . .
O7MN Mn1 O4C 91.2(8) . .
O4MN Mn1 O4C 88.3(7) . .
O1MN Mn1 O3SI 103.3(7) . .
O2MN Mn1 O3SI 103.7(7) . .
O7MN Mn1 O3SI 77.5(7) . .
O4MN Mn1 O3SI 74.9(7) . .
O4C Mn1 O3SI 159.0(7) . .
O1MN Mn1 Mn4 42.9(6) . .
O2MN Mn1 Mn4 42.0(6) . .
O7MN Mn1 Mn4 131.6(6) . .
O4MN Mn1 Mn4 133.1(5) . .
O4C Mn1 Mn4 79.8(6) . .
O3SI Mn1 Mn4 120.9(5) . .
O1MN Mn1 Na2 105.2(7) . .
O2MN Mn1 Na2 140.4(7) . .
O7MN Mn1 Na2 79.8(7) . .
O4MN Mn1 Na2 43.9(6) . .
O4C Mn1 Na2 47.7(7) . .
O3SI Mn1 Na2 112.1(6) . .
Mn4 Mn1 Na2 121.9(4) . .
O1MN Mn1 K1 126.7(6) . 4_544
O2MN Mn1 K1 46.5(6) . 4_544
O7MN Mn1 K1 47.5(6) . 4_544
O4MN Mn1 K1 139.9(5) . 4_544
O4C Mn1 K1 84.1(6) . 4_544
O3SI Mn1 K1 100.4(4) . 4_544
Mn4 Mn1 K1 84.12(17) . 4_544
Na2 Mn1 K1 108.8(4) . 4_544
O8MN Mn2 O5MN 94.0(8) . .
O8MN Mn2 O9MN 94.8(8) . .
O5MN Mn2 O9MN 170.2(8) . .
O8MN Mn2 O1MN 171.5(8) . .
O5MN Mn2 O1MN 78.6(8) . .
O9MN Mn2 O1MN 92.4(8) . .
O8MN Mn2 O6C 92.5(8) . .
O5MN Mn2 O6C 92.9(7) . .
O9MN Mn2 O6C 90.9(8) . .
O1MN Mn2 O6C 91.9(7) . .
O8MN Mn2 O2SI 75.6(7) . .
O5MN Mn2 O2SI 103.6(7) . .
O9MN Mn2 O2SI 74.5(7) . .
O1MN Mn2 O2SI 102.1(7) . .
O6C Mn2 O2SI 160.0(7) . .
O8MN Mn2 Mn4 132.3(6) . .
O5MN Mn2 Mn4 40.6(5) . .
O9MN Mn2 Mn4 131.9(6) . .
O1MN Mn2 Mn4 41.8(5) . .
O6C Mn2 Mn4 79.6(5) . .
O2SI Mn2 Mn4 120.3(5) . .
O8MN Mn2 K5 64.8(6) . 1_565
O5MN Mn2 K5 127.8(6) . 1_565
O9MN Mn2 K5 60.4(6) . 1_565
O1MN Mn2 K5 123.0(6) . 1_565
O6C Mn2 K5 45.4(6) . 1_565
O2SI Mn2 K5 114.7(5) . 1_565
Mn4 Mn2 K5 124.9(3) . 1_565
O8MN Mn2 K4 110.1(6) . 1_565
O5MN Mn2 K4 137.5(6) . 1_565
O9MN Mn2 K4 41.7(6) . 1_565
O1MN Mn2 K4 78.3(6) . 1_565
O6C Mn2 K4 53.0(6) . 1_565
O2SI Mn2 K4 115.7(5) . 1_565
Mn4 Mn2 K4 102.1(3) . 1_565
K5 Mn2 K4 47.4(4) 1_565 1_565
O5MN Mn3 O3MN 92.1(8) . .
O5MN Mn3 O2MN 80.1(8) . .
O3MN Mn3 O2MN 171.1(8) . .
O5MN Mn3 O6MN 171.3(8) . .
O3MN Mn3 O6MN 95.7(7) . .
O2MN Mn3 O6MN 91.8(7) . .
O5MN Mn3 O3C 94.8(8) . .
O3MN Mn3 O3C 92.7(8) . .
O2MN Mn3 O3C 92.3(8) . .
O6MN Mn3 O3C 88.6(7) . .
O5MN Mn3 O1SI 102.1(7) . .
O3MN Mn3 O1SI 76.0(7) . .
O2MN Mn3 O1SI 101.2(7) . .
O6MN Mn3 O1SI 76.3(7) . .
O3C Mn3 O1SI 159.9(7) . .
O5MN Mn3 Mn4 41.9(6) . .
O3MN Mn3 Mn4 131.7(5) . .
O2MN Mn3 Mn4 42.2(5) . .
O6MN Mn3 Mn4 131.4(5) . .
O3C Mn3 Mn4 80.5(6) . .
O1SI Mn3 Mn4 119.4(5) . .
O5MN Mn3 K1 124.6(6) . 4_544
O3MN Mn3 K1 142.8(5) . 4_544
O2MN Mn3 K1 45.6(5) . 4_544
O6MN Mn3 K1 48.2(5) . 4_544
O3C Mn3 K1 79.9(6) . 4_544
O1SI Mn3 K1 98.9(5) . 4_544
Mn4 Mn3 K1 83.28(18) . 4_544
O2MN Mn4 O5MN 85.0(8) . .
O2MN Mn4 O1MN 83.1(8) . .
O5MN Mn4 O1MN 85.4(8) . .
O2MN Mn4 O1C 178.2(9) . .
O5MN Mn4 O1C 96.2(8) . .
O1MN Mn4 O1C 95.6(8) . .
O2MN Mn4 O2C 99.1(8) . .
O5MN Mn4 O2C 95.3(8) . .
O1MN Mn4 O2C 177.8(8) . .
O1C Mn4 O2C 82.2(8) . .
O2MN Mn4 O5C 95.3(8) . .
O5MN Mn4 O5C 179.6(9) . .
O1MN Mn4 O5C 94.9(8) . .
O1C Mn4 O5C 83.4(8) . .
O2C Mn4 O5C 84.4(8) . .
O2MN Mn4 Mn3 45.5(6) . .
O5MN Mn4 Mn3 43.9(6) . .
O1MN Mn4 Mn3 97.6(6) . .
O1C Mn4 Mn3 136.2(6) . .
O2C Mn4 Mn3 84.3(6) . .
O5C Mn4 Mn3 136.3(6) . .
O2MN Mn4 Mn1 43.9(6) . .
O5MN Mn4 Mn1 96.9(6) . .
O1MN Mn4 Mn1 42.6(6) . .
O1C Mn4 Mn1 134.4(6) . .
O2C Mn4 Mn1 139.2(6) . .
O5C Mn4 Mn1 83.5(6) . .
Mn3 Mn4 Mn1 78.17(16) . .
O2MN Mn4 Mn2 97.3(6) . .
O5MN Mn4 Mn2 44.5(6) . .
O1MN Mn4 Mn2 45.3(6) . .
O1C Mn4 Mn2 82.7(6) . .
O2C Mn4 Mn2 134.5(6) . .
O5C Mn4 Mn2 135.7(6) . .
Mn3 Mn4 Mn2 77.70(16) . .
Mn1 Mn4 Mn2 76.97(16) . .
O2MN Mn4 K1 129.9(6) . .
O5MN Mn4 K1 129.6(6) . .
O1MN Mn4 K1 127.6(6) . .
O1C Mn4 K1 50.1(6) . .
O2C Mn4 K1 50.4(6) . .
O5C Mn4 K1 50.0(5) . .
Mn3 Mn4 K1 134.7(2) . .
Mn1 Mn4 K1 133.4(2) . .
Mn2 Mn4 K1 132.8(2) . .
Si1 O4SI W8 125.3(9) . .
Si1 O4SI W2 123.1(9) . .
W8 O4SI W2 92.7(5) . .
Si1 O4SI W1 122.9(9) . .
W8 O4SI W1 92.2(5) . .
W2 O4SI W1 91.4(5) . .
W8 O18 W1 121.0(9) . .
W2 O12 W1 121.4(8) . .
W2 O12 K5 101.2(7) . .
W1 O12 K5 97.3(7) . .
W5 O56 W6 158.9(10) . .
W5 O56 K1 94.7(7) . 4_544
W6 O56 K1 96.9(7) . 4_544
W5 O56 K5 92.3(7) . .
W6 O56 K5 89.8(7) . .
K1 O56 K5 140.5(7) 4_544 .
W2 O25 W5 146.2(10) . .
W2 O25 K5 110.9(8) . .
W5 O25 K5 102.8(8) . .
W2 O2A K3 101.0(7) . 2_654
W2 O2A K6 159.8(10) . 1_545
K3 O2A K6 95.7(6) 2_654 1_545
W2 O2A K3 95.0(7) . .
K3 O2A K3 109.6(6) 2_654 .
K6 O2A K3 89.9(5) 1_545 .
W8 O38 W3 144.9(10) . .
W8 O38 K2 101.2(7) . 2_654
W3 O38 K2 100.9(7) . 2_654
W1 O1A Na1 135.3(9) . 5_665
W1 O1A K3 131.1(8) . 5_665
Na1 O1A K3 93.3(6) 5_665 5_665
W7 O37 W3 160.3(10) . .
W7 O37 K2 98.5(7) . .
W3 O37 K2 100.2(6) . .
W7 O4MN Mn1 117.8(9) . .
W7 O4MN Na2 124.7(10) . .
Mn1 O4MN Na2 102.1(9) . .
W3 O3A K2 105.8(8) . .
W3 O3A K6 158.6(11) . .
K2 O3A K6 91.0(6) . .
W3 O3A K2 103.7(8) . 2_654
K2 O3A K2 91.5(5) . 2_654
K6 O3A K2 88.6(6) . 2_654
W2 O27 W7 144.1(9) . .
W2 O27 K3 98.6(7) . 2_654
W7 O27 K3 93.5(6) . 2_654
W6 O69 W9 118.4(9) . .
W4 O34 W3 119.6(9) . .
W9 O3MN Mn3 116.3(9) . .
Si1 O3SI Mn1 123.3(9) . .
Si1 O3SI W7 127.8(9) . .
Mn1 O3SI W7 90.2(6) . .
Si1 O3SI W5 124.8(9) . .
Mn1 O3SI W5 89.1(6) . .
W7 O3SI W5 90.3(6) . .
Si1 O2SI Mn2 121.6(10) . .
Si1 O2SI W3 125.9(10) . .
Mn2 O2SI W3 91.0(6) . .
Si1 O2SI W4 126.1(10) . .
Mn2 O2SI W4 90.1(6) . .
W3 O2SI W4 91.7(6) . .
W4 O4A Na1 126.9(10) . 5_675
W4 O4A K2 150.5(10) . 6_576
Na1 O4A K2 79.7(6) 5_675 6_576
W8 O28 W2 120.7(9) . .
W8 O28 K3 127.8(8) . .
W2 O28 K3 108.6(7) . .
Mn4 O2MN Mn1 94.0(8) . .
Mn4 O2MN Mn3 92.3(8) . .
Mn1 O2MN Mn3 127.0(10) . .
Mn4 O2MN K1 143.6(9) . 4_544
Mn1 O2MN K1 102.3(8) . 4_544
Mn3 O2MN K1 103.0(8) . 4_544
W7 O57 W5 116.4(9) . .
W7 O57 K3 85.0(6) . 2_654
W5 O57 K3 133.1(8) . 2_654
W1 O16 W6 143.9(9) . .
W1 O16 K5 112.5(8) . .
W6 O16 K5 103.1(7) . .
W8 O48 W4 142.6(10) . .
W1 O19 W9 144.6(9) . .
W8 O8A Na1 158.7(10) . .
W8 O8A K2 102.8(8) . 2_654
Na1 O8A K2 87.6(6) . 2_654
Si1 O1SI Mn3 124.1(10) . .
Si1 O1SI W9 127.0(9) . .
Mn3 O1SI W9 89.3(6) . .
Si1 O1SI W6 126.3(10) . .
Mn3 O1SI W6 88.4(6) . .
W9 O1SI W6 89.8(6) . .
Mn1 O1MN Mn4 94.5(8) . .
Mn1 O1MN Mn2 126.9(10) . .
Mn4 O1MN Mn2 92.9(8) . .
W6 O6A Na3 154.3(13) . 6_566
W7 O7A Na1 155.9(10) . 2_654
W7 O7A K2 106.2(8) . .
Na1 O7A K2 90.6(6) 2_654 .
W7 O7A K3 96.7(7) . 2_654
Na1 O7A K3 91.9(6) 2_654 2_654
K2 O7A K3 113.7(6) . 2_654
W3 O9MN Mn2 116.2(10) . .
W3 O9MN K4 133.4(10) . 1_565
Mn2 O9MN K4 110.3(8) . 1_565
W4 O8MN Mn2 116.7(10) . .
W5 O7MN Mn1 116.7(9) . .
W5 O7MN K1 110.5(8) . 4_544
Mn1 O7MN K1 101.2(7) . 4_544
W4 O49 W9 161.2(11) . .
W6 O6MN Mn3 116.0(9) . .
W6 O6MN K1 113.5(8) . 4_544
Mn3 O6MN K1 99.8(7) . 4_544
C1 O6C Mn2 122.9(18) . .
C1 O6C K5 134.5(18) . 1_565
Mn2 O6C K5 102.3(8) . 1_565
C1 O6C K4 105.4(17) . 1_565
Mn2 O6C K4 95.1(7) . 1_565
K5 O6C K4 62.9(6) 1_565 1_565
C3 O5C Mn4 127.8(19) . .
C3 O5C K1 135.7(18) . .
Mn4 O5C K1 96.0(7) . .
W9 O9A K4 156.8(11) . 6_566
C3 O4C Mn1 127.3(19) . .
C3 O4C Na2 132.8(19) . .
Mn1 O4C Na2 94.9(9) . .
W5 O5A K4 132.7(10) . .
Mn4 O5MN Mn3 94.1(8) . .
Mn4 O5MN Mn2 94.9(8) . .
Mn3 O5MN Mn2 127.5(10) . .
C2 O3C Mn3 122(2) . .
C2 O2C Mn4 127(2) . .
C2 O2C K1 137(2) . .
Mn4 O2C K1 95.9(8) . .
C1 O1C Mn4 127.9(18) . .
C1 O1C K1 135.0(17) . .
Mn4 O1C K1 96.9(7) . .
O6C C1 O1C 127(3) . .
O6C C1 C6 116(3) . .
O1C C1 C6 117(2) . .
O5C C3 O4C 121(3) . .
O5C C3 C5 115(3) . .
O4C C3 C5 123(3) . .
O2C C2 O3C 124(3) . .
O2C C2 C4 117(3) . .
O3C C2 C4 118(3) . .
O2MN K1 O5C 147.0(6) 4_554 .
O2MN K1 O1C 116.0(6) 4_554 .
O5C K1 O1C 57.4(6) . .
O2MN K1 O2C 149.8(6) 4_554 .
O5C K1 O2C 58.3(6) . .
O1C K1 O2C 56.1(6) . .
O2MN K1 O7MN 61.6(6) 4_554 4_554
O5C K1 O7MN 149.8(6) . 4_554
O1C K1 O7MN 131.1(6) . 4_554
O2C K1 O7MN 100.1(6) . 4_554
O2MN K1 O6MN 62.4(5) 4_554 4_554
O5C K1 O6MN 96.8(6) . 4_554
O1C K1 O6MN 131.8(6) . 4_554
O2C K1 O6MN 146.7(6) . 4_554
O7MN K1 O6MN 92.6(6) 4_554 4_554
O2MN K1 O56 76.7(5) 4_554 4_554
O5C K1 O56 111.9(5) . 4_554
O1C K1 O56 167.2(6) . 4_554
O2C K1 O56 113.2(6) . 4_554
O7MN K1 O56 53.9(5) 4_554 4_554
O6MN K1 O56 52.2(5) 4_554 4_554
O2MN K1 Mn4 149.1(5) 4_554 .
O5C K1 Mn4 34.0(4) . .
O1C K1 Mn4 33.1(4) . .
O2C K1 Mn4 33.7(4) . .
O7MN K1 Mn4 133.0(5) 4_554 .
O6MN K1 Mn4 130.2(4) 4_554 .
O56 K1 Mn4 134.1(4) 4_554 .
O2MN K1 Mn1 31.2(4) 4_554 4_554
O5C K1 Mn1 177.5(5) . 4_554
O1C K1 Mn1 124.2(4) . 4_554
O2C K1 Mn1 124.1(5) . 4_554
O7MN K1 Mn1 31.3(4) 4_554 4_554
O6MN K1 Mn1 80.7(4) 4_554 4_554
O56 K1 Mn1 66.8(3) 4_554 4_554
Mn4 K1 Mn1 148.4(3) . 4_554
O2MN K1 Mn3 31.5(4) 4_554 4_554
O5C K1 Mn3 120.7(5) . 4_554
O1C K1 Mn3 124.1(4) . 4_554
O2C K1 Mn3 178.8(5) . 4_554
O7MN K1 Mn3 80.6(4) 4_554 4_554
O6MN K1 Mn3 32.1(4) 4_554 4_554
O56 K1 Mn3 66.4(3) 4_554 4_554
Mn4 K1 Mn3 145.8(2) . 4_554
Mn1 K1 Mn3 56.95(13) 4_554 4_554
O2MN K1 W5 74.5(4) 4_554 4_554
O5C K1 W5 128.9(4) . 4_554
O1C K1 W5 150.2(5) . 4_554
O2C K1 W5 100.0(5) . 4_554
O7MN K1 W5 26.9(4) 4_554 4_554
O6MN K1 W5 78.0(4) 4_554 4_554
O56 K1 W5 29.5(3) 4_554 4_554
Mn4 K1 W5 132.0(2) . 4_554
Mn1 K1 W5 50.97(11) 4_554 4_554
Mn3 K1 W5 80.17(14) 4_554 4_554
O2MN K1 W6 73.8(4) 4_554 4_554
O5C K1 W6 98.2(4) . 4_554
O1C K1 W6 150.1(5) . 4_554
O2C K1 W6 129.1(5) . 4_554
O7MN K1 W6 78.8(4) 4_554 4_554
O6MN K1 W6 25.0(4) 4_554 4_554
O56 K1 W6 29.1(3) 4_554 4_554
Mn4 K1 W6 130.8(2) . 4_554
Mn1 K1 W6 79.63(14) 4_554 4_554
Mn3 K1 W6 50.04(11) 4_554 4_554
W5 K1 W6 57.78(10) 4_554 4_554
O6W K2 O10W 135.1(8) . .
O6W K2 O5W 89.0(11) . .
O10W K2 O5W 132.4(8) . .
O6W K2 O7A 128.2(9) . .
O10W K2 O7A 80.9(6) . .
O5W K2 O7A 82.6(8) . .
O6W K2 O3A 115.4(9) . .
O10W K2 O3A 72.7(5) . .
O5W K2 O3A 71.8(8) . .
O7A K2 O3A 110.0(5) . .
O6W K2 O38 79.8(9) . 2_654
O10W K2 O38 58.5(4) . 2_654
O5W K2 O38 168.8(8) . 2_654
O7A K2 O38 103.6(5) . 2_654
O3A K2 O38 113.9(5) . 2_654
O6W K2 O37 154.4(9) . .
O10W K2 O37 68.1(4) . .
O5W K2 O37 65.7(8) . .
O7A K2 O37 55.4(5) . .
O3A K2 O37 54.6(5) . .
O38 K2 O37 125.5(5) 2_654 .
O6W K2 O8A 77.0(9) . 2_654
O10W K2 O8A 89.9(5) . 2_654
O5W K2 O8A 122.6(8) . 2_654
O7A K2 O8A 65.8(5) . 2_654
O3A K2 O8A 162.6(6) . 2_654
O38 K2 O8A 54.1(5) 2_654 2_654
O37 K2 O8A 119.2(5) . 2_654
O6W K2 O3A 71.9(9) . 2_654
O10W K2 O3A 70.8(5) . 2_654
O5W K2 O3A 122.5(8) . 2_654
O7A K2 O3A 150.6(6) . 2_654
O3A K2 O3A 69.3(6) . 2_654
O38 K2 O3A 54.8(5) 2_654 2_654
O37 K2 O3A 117.4(5) . 2_654
O8A K2 O3A 105.6(5) 2_654 2_654
O6W K2 O4A 63.6(9) . 6_575
O10W K2 O4A 147.7(6) . 6_575
O5W K2 O4A 57.1(8) . 6_575
O7A K2 O4A 69.3(5) . 6_575
O3A K2 O4A 128.7(5) . 6_575
O38 K2 O4A 115.9(5) 2_654 6_575
O37 K2 O4A 102.7(5) . 6_575
O8A K2 O4A 67.0(5) 2_654 6_575
O3A K2 O4A 135.5(5) 2_654 6_575
O6W K2 W7 148.9(8) . .
O10W K2 W7 72.0(3) . .
O5W K2 W7 73.9(7) . .
O7A K2 W7 25.8(4) . .
O3A K2 W7 84.2(4) . .
O38 K2 W7 115.6(4) 2_654 .
O37 K2 W7 29.6(3) . .
O8A K2 W7 90.3(4) 2_654 .
O3A K2 W7 139.2(4) 2_654 .
O4A K2 W7 85.3(4) 6_575 .
O6W K2 Na1 89.9(8) . 2_654
O10W K2 Na1 106.2(5) . 2_654
O5W K2 Na1 87.0(7) . 2_654
O7A K2 Na1 38.9(4) . 2_654
O3A K2 Na1 145.9(4) . 2_654
O38 K2 Na1 92.0(4) 2_654 2_654
O37 K2 Na1 92.6(4) . 2_654
O8A K2 Na1 38.6(4) 2_654 2_654
O3A K2 Na1 143.8(4) 2_654 2_654
O4A K2 Na1 41.8(4) 6_575 2_654
W7 K2 Na1 64.0(2) . 2_654
O7W K3 O1W 80.3(9) . .
O7W K3 O28 157.6(9) . .
O1W K3 O28 78.1(7) . .
O7W K3 O1A 80.9(8) . 5_665
O1W K3 O1A 78.8(7) . 5_665
O28 K3 O1A 100.3(6) . 5_665
O7W K3 O27 98.6(8) . 2_654
O1W K3 O27 157.0(8) . 2_654
O28 K3 O27 99.0(6) . 2_654
O1A K3 O27 124.0(5) 5_665 2_654
O7W K3 O2A 76.5(8) . 2_654
O1W K3 O2A 101.1(7) . 2_654
O28 K3 O2A 102.1(6) . 2_654
O1A K3 O2A 157.1(6) 5_665 2_654
O27 K3 O2A 56.8(5) 2_654 2_654
O7W K3 O7A 111.6(8) . 2_654
O1W K3 O7A 145.2(8) . 2_654
O28 K3 O7A 89.7(5) . 2_654
O1A K3 O7A 71.5(5) 5_665 2_654
O27 K3 O7A 56.6(5) 2_654 2_654
O2A K3 O7A 113.3(5) 2_654 2_654
O7W K3 O57 63.6(8) . 2_654
O1W K3 O57 142.0(7) . 2_654
O28 K3 O57 138.8(6) . 2_654
O1A K3 O57 83.9(5) 5_665 2_654
O27 K3 O57 49.2(5) 2_654 2_654
O2A K3 O57 82.5(5) 2_654 2_654
O7A K3 O57 52.4(5) 2_654 2_654
O7W K3 O2A 108.9(8) . .
O1W K3 O2A 62.3(7) . .
O28 K3 O2A 55.1(5) . .
O1A K3 O2A 136.4(5) 5_665 .
O27 K3 O2A 97.1(5) 2_654 .
O2A K3 O2A 57.2(6) 2_654 .
O7A K3 O2A 134.1(5) 2_654 .
O57 K3 O2A 139.1(5) 2_654 .
O7W K3 W7 95.8(7) . 2_654
O1W K3 W7 169.4(7) . 2_654
O28 K3 W7 106.5(4) . 2_654
O1A K3 W7 90.9(4) 5_665 2_654
O27 K3 W7 33.1(3) 2_654 2_654
O2A K3 W7 87.4(4) 2_654 2_654
O7A K3 W7 28.2(4) 2_654 2_654
O57 K3 W7 32.3(3) 2_654 2_654
O2A K3 W7 128.3(4) . 2_654
O7W K3 W2 82.5(8) . 2_654
O1W K3 W2 128.1(7) . 2_654
O28 K3 W2 106.6(4) . 2_654
O1A K3 W2 145.0(4) 5_665 2_654
O27 K3 W2 30.4(3) 2_654 2_654
O2A K3 W2 27.1(3) 2_654 2_654
O7A K3 W2 86.5(4) 2_654 2_654
O57 K3 W2 61.1(3) 2_654 2_654
O2A K3 W2 78.2(4) . 2_654
W7 K3 W2 60.43(13) 2_654 2_654
O7W K3 W2 132.5(8) . .
O1W K3 W2 64.6(6) . .
O28 K3 W2 28.9(4) . .
O1A K3 W2 119.3(4) 5_665 .
O27 K3 W2 102.0(4) 2_654 .
O2A K3 W2 79.9(4) 2_654 .
O7A K3 W2 115.5(4) 2_654 .
O57 K3 W2 151.2(4) 2_654 .
O2A K3 W2 26.6(3) . .
W7 K3 W2 123.8(2) 2_654 .
W2 K3 W2 94.51(19) 2_654 .
O5A K4 O11W 96.8(11) . .
O5A K4 O9A 72.1(7) . 6_565
O11W K4 O9A 64.1(10) . 6_565
O5A K4 O5W 147.2(11) . 1_545
O11W K4 O5W 80.6(12) . 1_545
O9A K4 O5W 77.5(9) 6_565 1_545
O5A K4 O9MN 141.4(9) . 1_545
O11W K4 O9MN 88.8(10) . 1_545
O9A K4 O9MN 141.7(9) 6_565 1_545
O5W K4 O9MN 71.4(9) 1_545 1_545
O5A K4 O7W 70.6(9) . 2_654
O11W K4 O7W 128.3(12) . 2_654
O9A K4 O7W 64.4(9) 6_565 2_654
O5W K4 O7W 85.3(11) 1_545 2_654
O9MN K4 O7W 132.5(10) 1_545 2_654
O5A K4 K5 76.6(7) . .
O11W K4 K5 121.6(11) . .
O9A K4 K5 148.7(9) 6_565 .
O5W K4 K5 132.5(10) 1_545 .
O9MN K4 K5 68.1(6) 1_545 .
O7W K4 K5 104.3(9) 2_654 .
O5A K4 O6C 88.5(7) . 1_545
O11W K4 O6C 69.5(10) . 1_545
O9A K4 O6C 126.2(8) 6_565 1_545
O5W K4 O6C 120.2(10) 1_545 1_545
O9MN K4 O6C 57.9(6) 1_545 1_545
O7W K4 O6C 152.9(10) 2_654 1_545
K5 K4 O6C 52.6(6) . 1_545
O5A K4 W5 18.1(4) . .
O11W K4 W5 114.0(10) . .
O9A K4 W5 85.9(6) 6_565 .
O5W K4 W5 150.3(9) 1_545 .
O9MN K4 W5 131.4(7) 1_545 .
O7W K4 W5 65.3(7) 2_654 .
K5 K4 W5 63.4(5) . .
O6C K4 W5 89.5(5) 1_545 .
O5A K4 Mn2 120.3(7) . 1_545
O11W K4 Mn2 70.9(9) . 1_545
O9A K4 Mn2 134.6(7) 6_565 1_545
O5W K4 Mn2 90.1(8) 1_545 1_545
O9MN K4 Mn2 28.0(4) 1_545 1_545
O7W K4 Mn2 158.8(9) 2_654 1_545
K5 K4 Mn2 64.3(5) . 1_545
O6C K4 Mn2 31.9(4) 1_545 1_545
W5 K4 Mn2 118.7(5) . 1_545
O5A K4 K6 113.6(9) . 1_545
O11W K4 K6 147.1(11) . 1_545
O9A K4 K6 112.4(7) 6_565 1_545
O5W K4 K6 67.1(9) 1_545 1_545
O9MN K4 K6 75.5(7) 1_545 1_545
O7W K4 K6 57.2(8) 2_654 1_545
K5 K4 K6 79.4(5) . 1_545
O6C K4 K6 121.3(6) 1_545 1_545
W5 K4 K6 97.7(7) . 1_545
Mn2 K4 K6 101.9(5) 1_545 1_545
O3W K5 O16 94.8(8) 5_665 .
O3W K5 O6C 124.2(9) 5_665 1_545
O16 K5 O6C 124.0(8) . 1_545
O3W K5 O25 104.8(8) 5_665 .
O16 K5 O25 63.7(6) . .
O6C K5 O25 127.0(8) 1_545 .
O3W K5 O2W 70.2(7) 5_665 5_665
O16 K5 O2W 68.8(7) . 5_665
O6C K5 O2W 87.1(7) 1_545 5_665
O25 K5 O2W 131.6(8) . 5_665
O3W K5 O12 59.7(6) 5_665 .
O16 K5 O12 52.0(6) . .
O6C K5 O12 175.5(8) 1_545 .
O25 K5 O12 50.6(5) . .
O2W K5 O12 92.7(7) 5_665 .
O3W K5 K4 113.3(8) 5_665 .
O16 K5 K4 138.4(8) . .
O6C K5 K4 64.4(6) 1_545 .
O25 K5 K4 79.4(6) . .
O2W K5 K4 148.2(8) 5_665 .
O12 K5 K4 116.8(7) . .
O3W K5 O56 141.4(9) 5_665 .
O16 K5 O56 50.5(6) . .
O6C K5 O56 92.7(7) 1_545 .
O25 K5 O56 48.9(5) . .
O2W K5 O56 104.6(7) 5_665 .
O12 K5 O56 83.0(6) . .
K4 K5 O56 91.1(6) . .
O3W K5 W6 123.7(7) 5_665 .
O16 K5 W6 30.4(4) . .
O6C K5 W6 96.0(6) 1_545 .
O25 K5 W6 68.8(5) . .
O2W K5 W6 75.1(6) 5_665 .
O12 K5 W6 79.6(5) . .
K4 K5 W6 119.4(6) . .
O56 K5 W6 30.0(3) . .
O3W K5 W5 134.0(8) 5_665 .
O16 K5 W5 69.4(5) . .
O6C K5 W5 99.0(6) 1_545 .
O25 K5 W5 29.3(4) . .
O2W K5 W5 133.0(7) 5_665 .
O12 K5 W5 77.9(5) . .
K4 K5 W5 69.0(5) . .
O56 K5 W5 29.1(3) . .
W6 K5 W5 57.9(3) . .
O3W K5 Mn2 92.5(6) 5_665 1_545
O16 K5 Mn2 143.3(7) . 1_545
O6C K5 Mn2 32.3(4) 1_545 1_545
O25 K5 Mn2 147.4(7) . 1_545
O2W K5 Mn2 80.1(6) 5_665 1_545
O12 K5 Mn2 151.9(6) . 1_545
K4 K5 Mn2 68.3(5) . 1_545
O56 K5 Mn2 125.0(6) . 1_545
W6 K5 Mn2 123.5(5) . 1_545
W5 K5 Mn2 126.4(5) . 1_545
O3W K5 Na1 35.9(5) 5_665 5_665
O16 K5 Na1 73.5(5) . 5_665
O6C K5 Na1 114.1(7) 1_545 5_665
O25 K5 Na1 117.6(7) . 5_665
O2W K5 Na1 35.6(5) 5_665 5_665
O12 K5 Na1 67.6(5) . 5_665
K4 K5 Na1 145.3(7) . 5_665
O56 K5 Na1 123.2(6) . 5_665
W6 K5 Na1 95.3(4) . 5_665
W5 K5 Na1 140.0(5) . 5_665
Mn2 K5 Na1 92.6(4) 1_545 5_665
O3A K6 O3A 71.3(13) . 2_654
O3A K6 O2A 173.3(11) . 2_664
O3A K6 O2A 115.3(5) 2_654 2_664
O3A K6 O2A 115.3(5) . 1_565
O3A K6 O2A 173.3(11) 2_654 1_565
O2A K6 O2A 58.2(11) 2_664 1_565
O3A K6 K2 44.6(7) . .
O3A K6 K2 47.0(7) 2_654 .
O2A K6 K2 138.9(3) 2_664 .
O2A K6 K2 138.3(3) 1_565 .
O3A K6 K2 47.0(7) . 2_654
O3A K6 K2 44.6(7) 2_654 2_654
O2A K6 K2 138.3(3) 2_664 2_654
O2A K6 K2 138.9(3) 1_565 2_654
K2 K6 K2 61.8(7) . 2_654
O3A K6 K3 136.2(4) . 1_565
O3A K6 K3 128.0(4) 2_654 1_565
O2A K6 K3 41.1(6) 2_664 1_565
O2A K6 K3 46.7(6) 1_565 1_565
K2 K6 K3 174.9(5) . 1_565
K2 K6 K3 114.62(15) 2_654 1_565
O3A K6 K3 128.0(4) . 2_664
O3A K6 K3 136.2(4) 2_654 2_664
O2A K6 K3 46.7(6) 2_664 2_664
O2A K6 K3 41.1(6) 1_565 2_664
K2 K6 K3 114.62(15) . 2_664
K2 K6 K3 174.9(5) 2_654 2_664
K3 K6 K3 69.2(7) 1_565 2_664
O3A K6 K4 58.5(4) . 1_565
O3A K6 K4 117.1(10) 2_654 1_565
O2A K6 K4 115.7(10) 2_664 1_565
O2A K6 K4 68.8(4) 1_565 1_565
K2 K6 K4 70.4(4) . 1_565
K2 K6 K4 105.3(7) 2_654 1_565
K3 K6 K4 114.5(7) 1_565 1_565
K3 K6 K4 69.7(4) 2_664 1_565
O3A K6 K4 117.1(10) . 2_664
O3A K6 K4 58.5(4) 2_654 2_664
O2A K6 K4 68.8(4) 2_664 2_664
O2A K6 K4 115.7(10) 1_565 2_664
K2 K6 K4 105.3(7) . 2_664
K2 K6 K4 70.4(4) 2_654 2_664
K3 K6 K4 69.7(4) 1_565 2_664
K3 K6 K4 114.5(7) 2_664 2_664
K4 K6 K4 175.2(12) 1_565 2_664
O2W Na1 O3W 92.9(8) . .
O2W Na1 O8A 173.9(9) . .
O3W Na1 O8A 87.7(7) . .
O2W Na1 O7A 93.1(8) . 2_654
O3W Na1 O7A 174.0(8) . 2_654
O8A Na1 O7A 86.3(7) . 2_654
O2W Na1 O1A 87.7(7) . 5_665
O3W Na1 O1A 91.2(7) . 5_665
O8A Na1 O1A 98.4(7) . 5_665
O7A Na1 O1A 89.4(7) 2_654 5_665
O2W Na1 O4A 83.5(8) . 5_675
O3W Na1 O4A 89.1(8) . 5_675
O8A Na1 O4A 90.4(7) . 5_675
O7A Na1 O4A 91.2(7) 2_654 5_675
O1A Na1 O4A 171.2(8) 5_665 5_675
O2W Na1 K2 121.6(7) . 2_654
O3W Na1 K2 125.4(6) . 2_654
O8A Na1 K2 53.8(5) . 2_654
O7A Na1 K2 50.4(5) 2_654 2_654
O1A Na1 K2 127.4(6) 5_665 2_654
O4A Na1 K2 58.5(5) 5_675 2_654
O2W Na1 K3 112.3(7) . .
O3W Na1 K3 127.2(6) . .
O8A Na1 K3 71.9(5) . .
O7A Na1 K3 50.2(5) 2_654 .
O1A Na1 K3 47.3(4) 5_665 .
O4A Na1 K3 137.2(6) 5_675 .
K2 Na1 K3 80.2(3) 2_654 .
O2W Na1 K5 52.1(6) . 5_665
O3W Na1 K5 42.7(6) . 5_665
O8A Na1 K5 129.7(6) . 5_665
O7A Na1 K5 143.1(6) 2_654 5_665
O1A Na1 K5 78.6(6) 5_665 5_665
O4A Na1 K5 95.8(6) 5_675 5_665
K2 Na1 K5 154.0(4) 2_654 5_665
K3 Na1 K5 125.8(4) . 5_665
O2W Na1 Na2 29.6(6) . 2_654
O3W Na1 Na2 121.4(7) . 2_654
O8A Na1 Na2 147.8(7) . 2_654
O7A Na1 Na2 64.4(6) 2_654 2_654
O1A Na1 Na2 94.6(6) 5_665 2_654
O4A Na1 Na2 77.8(6) 5_675 2_654
K2 Na1 Na2 95.2(4) 2_654 2_654
K3 Na1 Na2 96.6(4) . 2_654
K5 Na1 Na2 81.7(5) 5_665 2_654
O9W Na2 Na3 104.3(17) . .
O9W Na2 O4W 157.1(15) . 6_565
Na3 Na2 O4W 87.3(15) . 6_565
O9W Na2 O4MN 84.7(13) . .
Na3 Na2 O4MN 160.1(16) . .
O4W Na2 O4MN 90.7(11) 6_565 .
O9W Na2 O2W 88.0(13) . 2_654
Na3 Na2 O2W 90.8(14) . 2_654
O4W Na2 O2W 71.9(10) 6_565 2_654
O4MN Na2 O2W 107.3(11) . 2_654
O9W Na2 O4C 91.6(13) . .
Na3 Na2 O4C 92.7(14) . .
O4W Na2 O4C 107.8(11) 6_565 .
O4MN Na2 O4C 69.1(9) . .
O2W Na2 O4C 176.4(12) 2_654 .
O9W Na2 Mn1 97.1(12) . .
Na3 Na2 Mn1 126.3(14) . .
O4W Na2 Mn1 91.5(9) 6_565 .
O4MN Na2 Mn1 34.0(5) . .
O2W Na2 Mn1 139.1(10) 2_654 .
O4C Na2 Mn1 37.4(6) . .
O9W Na2 Na1 82.6(11) . 2_654
Na3 Na2 Na1 118.2(14) . 2_654
O4W Na2 Na1 74.5(8) 6_565 2_654
O4MN Na2 Na1 80.1(7) . 2_654
O2W Na2 Na1 27.3(6) 2_654 2_654
O4C Na2 Na1 149.1(9) . 2_654
Mn1 Na2 Na1 113.1(6) . 2_654
Na2 Na3 O6A 105.3(17) . 6_565
Na1 O2W Na2 123.1(11) . 2_654
Na1 O2W K5 92.3(8) . 5_665
Na2 O2W K5 144.6(10) 2_654 5_665
Na1 O3W K5 101.4(9) . 5_665
K4 O5W K2 138.6(14) 1_565 .
K3 O7W K4 151.0(14) . 2_654
K2 O10W K2 103.7(10) 2_654 .

loop_
_geom_bond_atom_site_label_1
_geom_bond_atom_site_label_2
_geom_bond_distance
_geom_bond_site_symmetry_2
W1 O1A 1.737(16) .
W1 O16 1.876(17) .
W1 O19 1.876(17) .
W1 O18 1.945(16) .
W1 O12 1.967(17) .
W1 O4SI 2.380(15) .
W1 K5 3.979(19) .
W2 O2A 1.720(17) .
W2 O25 1.883(17) .
W2 O27 1.896(17) .
W2 O12 1.910(17) .
W2 O28 1.949(17) .
W2 O4SI 2.345(15) .
W2 K3 3.709(9) 2_654
W2 K3 3.829(8) .
W2 K5 4.047(19) .
W3 O3A 1.721(19) .
W3 O9MN 1.802(19) .
W3 O37 1.904(17) .
W3 O34 1.945(17) .
W3 O38 2.000(17) .
W3 O2SI 2.312(18) .
W3 K2 3.846(7) .
W3 K2 3.912(7) 2_654
W4 O4A 1.72(2) .
W4 O8MN 1.821(18) .
W4 O49 1.892(17) .
W4 O34 1.914(17) .
W4 O48 2.015(17) .
W4 O2SI 2.335(18) .
W5 O5A 1.73(2) .
W5 O7MN 1.861(18) .
W5 O56 1.899(18) .
W5 O25 1.958(17) .
W5 O57 1.971(17) .
W5 O3SI 2.368(16) .
W5 K1 3.848(7) 4_544
W5 K5 3.906(19) .
W5 K4 4.078(18) .
W6 O6A 1.730(18) .
W6 O6MN 1.807(17) .
W6 O69 1.917(17) .
W6 O56 1.919(18) .
W6 O16 1.996(17) .
W6 O1SI 2.356(17) .
W6 K5 3.844(19) .
W6 K1 3.919(7) 4_544
W7 O7A 1.724(18) .
W7 O4MN 1.809(17) .
W7 O37 1.901(17) .
W7 O57 1.943(17) .
W7 O27 1.985(17) .
W7 O3SI 2.323(17) .
W7 K3 3.628(8) 2_654
W7 K2 3.802(7) .
W8 O8A 1.708(17) .
W8 O38 1.873(17) .
W8 O48 1.885(17) .
W8 O28 1.938(17) .
W8 O18 1.949(17) .
W8 O4SI 2.322(15) .
W8 K2 3.839(7) 2_654
W9 O9A 1.72(2) .
W9 O3MN 1.844(17) .
W9 O49 1.913(17) .
W9 O69 1.941(17) .
W9 O19 1.997(16) .
W9 O1SI 2.337(17) .
Si1 O3SI 1.596(18) .
Si1 O4SI 1.598(17) .
Si1 O1SI 1.606(19) .
Si1 O2SI 1.651(19) .
Mn1 O1MN 1.913(19) .
Mn1 O2MN 1.959(19) .
Mn1 O7MN 1.956(18) .
Mn1 O4MN 1.982(17) .
Mn1 O4C 2.11(2) .
Mn1 O3SI 2.261(17) .
Mn1 Mn4 2.817(6) .
Mn1 Na2 3.46(2) .
Mn1 K1 3.696(8) 4_544
Mn2 O8MN 2.006(19) .
Mn2 O5MN 2.025(19) .
Mn2 O9MN 2.04(2) .
Mn2 O1MN 2.050(19) .
Mn2 O6C 2.16(2) .
Mn2 O2SI 2.268(18) .
Mn2 Mn4 2.880(6) .
Mn2 K5 3.96(2) 1_565
Mn2 K4 4.079(19) 1_565
Mn3 O5MN 1.955(19) .
Mn3 O3MN 1.988(18) .
Mn3 O2MN 2.01(2) .
Mn3 O6MN 2.018(18) .
Mn3 O3C 2.17(2) .
Mn3 O1SI 2.297(17) .
Mn3 Mn4 2.810(6) .
Mn3 K1 3.745(8) 4_544
Mn4 O2MN 1.891(19) .
Mn4 O5MN 1.882(19) .
Mn4 O1MN 1.922(19) .
Mn4 O1C 1.976(19) .
Mn4 O2C 2.00(2) .
Mn4 O5C 2.024(19) .
Mn4 K1 3.596(8) .
O12 K5 3.22(2) .
O56 K1 3.194(19) 4_544
O56 K5 3.34(3) .
O25 K5 2.97(3) .
O2A K3 2.973(19) 2_654
O2A K6 3.09(5) 1_545
O2A K3 3.275(19) .
O38 K2 3.005(18) 2_654
O1A Na1 2.48(2) 5_665
O1A K3 2.871(18) 5_665
O37 K2 3.023(18) .
O4MN Na2 2.46(3) .
O3A K2 3.00(2) .
O3A K6 3.00(4) .
O3A K2 3.13(2) 2_654
O27 K3 2.918(19) 2_654
O4A Na1 2.59(2) 5_675
O4A K2 3.31(2) 6_576
O28 K3 2.733(19) .
O2MN K1 2.744(19) 4_544
O57 K3 3.237(19) 2_654
O16 K5 2.86(3) .
O8A Na1 2.38(2) .
O8A K2 3.081(19) 2_654
O6A Na3 2.79(5) 6_566
O7A Na1 2.40(2) 2_654
O7A K2 2.940(19) .
O7A K3 3.00(2) 2_654
O9MN K4 2.89(3) 1_565
O7MN K1 2.78(2) 4_544
O6MN K1 2.831(19) 4_544
O6C C1 1.25(3) .
O6C K5 2.88(3) 1_565
O6C K4 3.27(3) 1_565
O5C C3 1.26(3) .
O5C K1 2.77(2) .
O9A K4 2.76(3) 6_566
O4C C3 1.28(3) .
O4C Na2 2.57(3) .
O5A K4 2.71(3) .
O3C C2 1.30(4) .
O2C C2 1.26(4) .
O2C K1 2.79(2) .
O1C C1 1.26(3) .
O1C K1 2.78(2) .
C1 C6 1.57(4) .
C5 C3 1.50(4) .
C2 C4 1.55(5) .
K1 O2MN 2.744(19) 4_554
K1 O7MN 2.78(2) 4_554
K1 O6MN 2.831(19) 4_554
K1 O56 3.194(19) 4_554
K1 Mn1 3.696(8) 4_554
K1 Mn3 3.745(8) 4_554
K1 W5 3.848(7) 4_554
K1 W6 3.919(7) 4_554
K2 O6W 2.66(4) .
K2 O10W 2.794(19) .
K2 O5W 2.89(4) .
K2 O38 3.005(18) 2_654
K2 O8A 3.081(19) 2_654
K2 O3A 3.13(2) 2_654
K2 O4A 3.31(2) 6_575
K2 Na1 3.815(14) 2_654
K3 O7W 2.64(3) .
K3 O1W 2.71(3) .
K3 O1A 2.871(18) 5_665
K3 O27 2.918(19) 2_654
K3 O2A 2.973(19) 2_654
K3 O7A 3.00(2) 2_654
K3 O57 3.237(19) 2_654
K3 W7 3.628(8) 2_654
K3 W2 3.709(9) 2_654
K4 O11W 2.72(4) .
K4 O9A 2.76(3) 6_565
K4 O5W 2.83(4) 1_545
K4 O9MN 2.89(3) 1_545
K4 O7W 2.95(4) 2_654
K4 K5 3.23(3) .
K4 O6C 3.27(3) 1_545
K4 Mn2 4.079(19) 1_545
K4 K6 4.953(18) 1_545
K5 O3W 2.74(3) 5_665
K5 O6C 2.88(3) 1_545
K5 O2W 3.12(3) 5_665
K5 Mn2 3.96(2) 1_545
K5 Na1 3.96(2) 5_665
K6 O3A 3.00(4) 2_654
K6 O2A 3.09(5) 2_664
K6 O2A 3.09(5) 1_565
K6 K2 4.28(4) 2_654
K6 K3 4.50(4) 1_565
K6 K3 4.50(4) 2_664
K6 K4 4.953(18) 1_565
K6 K4 4.953(18) 2_664
Na1 O2W 2.31(2) .
Na1 O3W 2.37(2) .
Na1 O7A 2.40(2) 2_654
Na1 O1A 2.48(2) 5_665
Na1 O4A 2.59(2) 5_675
Na1 K2 3.815(14) 2_654
Na1 K5 3.96(2) 5_665
Na1 Na2 4.21(3) 2_654
Na2 O9W 2.20(4) .
Na2 Na3 2.24(5) .
Na2 O4W 2.42(3) 6_565
Na2 O2W 2.48(3) 2_654
Na2 Na1 4.21(3) 2_654
Na3 O6A 2.79(5) 6_565
O2W Na2 2.48(3) 2_654
O2W K5 3.12(3) 5_665
O3W K5 2.74(3) 5_665
O4W Na2 2.42(3) 6_566
O5W K4 2.83(4) 1_565
O7W K4 2.95(4) 2_654
O10W K2 2.794(19) 2_654
